data_7127371
loop_
_publ_author_name
'Kiernicki, John J.'
'Norwine, Emily E.'
'Lovasz, Myles A.'
'Zeller, Matthias'
'Szymczak, Nathaniel K.'

_publ_section_title
;
 Mobility of Lewis acids within the secondary coordination sphere: toward
 a model for cooperative substrate binding.
;
_journal_issue 86
_journal_name_full 'Chemical communications (Cambridge, England)'
_journal_page_first 13105
_journal_page_last 13108
_journal_paper_doi 10.1039/d0cc05121g
_journal_volume 56
_journal_year 2020
_chemical_formula_sum 'C24 H39 B Br N5 Zn'
_chemical_formula_weight 553.69
_chemical_properties_physical Air-sensitive,Moisture-sensitive,Hygroscopic
_space_group_crystal_system triclinic
_space_group_IT_number 2
_space_group_name_Hall '-P 1'
_space_group_name_H-M_alt 'P -1'
_atom_sites_solution_hydrogens mixed
_atom_sites_solution_primary direct
_atom_sites_solution_secondary difmap
_audit_creation_method SHELXL-2018/3
_audit_update_record
;
2020-06-24 deposited with the CCDC.	2020-09-16 downloaded from the CCDC.
;
_cell_angle_alpha 83.305(2)
_cell_angle_beta 63.943(2)
_cell_angle_gamma 73.559(2)
_cell_formula_units_Z 2
_cell_length_a 10.8931(6)
_cell_length_b 11.4206(7)
_cell_length_c 12.3188(7)
_cell_measurement_reflns_used 9879
_cell_measurement_temperature 150(2)
_cell_measurement_theta_max 28.3248
_cell_measurement_theta_min 2.4537
_cell_volume 1320.41(13)
_computing_cell_refinement 'SAINT V8.38A (Bruker, 2016)'
_computing_data_collection 'Apex3 v2018.1-0 (Bruker, 2018)'
_computing_data_reduction 'SAINT V8.38A (Bruker, 2016)'
_computing_structure_refinement
;  
SHELXL-2018/3 (Sheldrick, 2015, 2018), 
SHELXLE Rev946 (H\"ubschle et al., 2011)
;
_computing_structure_solution 'SHELXS-97 (Sheldrick, 2008)'
_diffrn_ambient_temperature 150(2)
_diffrn_detector_area_resol_mean 10.4167
_diffrn_measured_fraction_theta_full 0.981
_diffrn_measured_fraction_theta_max 0.960
_diffrn_measurement_device_type 'Bruker AXS D8 Quest CMOS diffractometer'
_diffrn_measurement_method 'omega and phi scans'
_diffrn_radiation_monochromator 'Triumph curved graphite crystal'
_diffrn_radiation_type MoK\a
_diffrn_radiation_wavelength 0.71073
_diffrn_reflns_av_R_equivalents 0.0347
_diffrn_reflns_av_unetI/netI 0.0360
_diffrn_reflns_Laue_measured_fraction_full 0.981
_diffrn_reflns_Laue_measured_fraction_max 0.960
_diffrn_reflns_limit_h_max 14
_diffrn_reflns_limit_h_min -13
_diffrn_reflns_limit_k_max 15
_diffrn_reflns_limit_k_min -13
_diffrn_reflns_limit_l_max 16
_diffrn_reflns_limit_l_min -16
_diffrn_reflns_number 22737
_diffrn_reflns_point_group_measured_fraction_full 0.981
_diffrn_reflns_point_group_measured_fraction_max 0.960
_diffrn_reflns_theta_full 25.242
_diffrn_reflns_theta_max 28.346
_diffrn_reflns_theta_min 2.156
_diffrn_source 'fine focus sealed tube X-ray source'
_diffrn_source_current '30 mA'
_diffrn_source_voltage '50 kV'
_exptl_absorpt_coefficient_mu 2.464
_exptl_absorpt_correction_T_max 0.7457
_exptl_absorpt_correction_T_min 0.5433
_exptl_absorpt_correction_type multi-scan
_exptl_absorpt_process_details
;
 SADABS 2016/2: Krause, L., Herbst-Irmer, R., Sheldrick G.M. & Stalke D.,
 J. Appl. Cryst. 48 (2015) 3-10
;
_exptl_crystal_colour colourless
_exptl_crystal_density_diffrn 1.393
_exptl_crystal_description block
_exptl_crystal_F_000 576
_exptl_crystal_recrystallization_method 'Re-crystallisation from solvent'
_exptl_crystal_size_max 0.400
_exptl_crystal_size_mid 0.180
_exptl_crystal_size_min 0.130
_refine_diff_density_max 1.152
_refine_diff_density_min -0.726
_refine_diff_density_rms 0.076
_refine_ls_extinction_coef 0.0044(10)
_refine_ls_extinction_expression Fc^*^=kFc[1+0.001xFc^2^\l^3^/sin(2\q)]^-1/4^
_refine_ls_extinction_method 'SHELXL-2018/3 (Sheldrick 2018)'
_refine_ls_goodness_of_fit_ref 1.079
_refine_ls_hydrogen_treatment mixed
_refine_ls_matrix_type full
_refine_ls_number_parameters 303
_refine_ls_number_reflns 6327
_refine_ls_number_restraints 3
_refine_ls_restrained_S_all 1.079
_refine_ls_R_factor_all 0.0489
_refine_ls_R_factor_gt 0.0371
_refine_ls_shift/su_max 0.001
_refine_ls_shift/su_mean 0.000
_refine_ls_structure_factor_coef Fsqd
_refine_ls_weighting_details 'w=1/[\s^2^(Fo^2^)+(0.0420P)^2^+1.1443P] where P=(Fo^2^+2Fc^2^)/3'
_refine_ls_weighting_scheme calc
_refine_ls_wR_factor_gt 0.0913
_refine_ls_wR_factor_ref 0.0968
_reflns_Friedel_coverage 0.000
_reflns_number_gt 5117
_reflns_number_total 6327
_reflns_threshold_expression 'I > 2\s(I)'
_cod_data_source_file d0cc05121g2.cif
_cod_data_source_block JK5157_0m
_cod_depositor_comments 'Adding full bibliography for 7127369--7127381.cif.'
_cod_original_cell_volume 1320.42(13)
_cod_database_code 7127371
_shelx_shelxl_version_number 2018/3
_shelx_space_group_comment
;
The symmetry employed for this shelxl refinement is uniquely defined
by the following loop, which should always be used as a source of
symmetry information in preference to the above space-group names.
They are only intended as comments.
;
_shelx_estimated_absorpt_t_min 0.439
_shelx_estimated_absorpt_t_max 0.740

loop_
_space_group_symop_operation_xyz
'x, y, z'
'-x, -y, -z'

loop_
_atom_site_label
_atom_site_type_symbol
_atom_site_fract_x
_atom_site_fract_y
_atom_site_fract_z
_atom_site_U_iso_or_equiv
_atom_site_adp_type
_atom_site_occupancy
_atom_site_site_symmetry_order
_atom_site_calc_flag
_atom_site_refinement_flags_posn
_atom_site_refinement_flags_adp
_atom_site_refinement_flags_occupancy
_atom_site_disorder_assembly
_atom_site_disorder_group
C1 C 0.3117(4) 0.1814(3) -0.0324(3) 0.0473(8) Uani 1 1 d . . . . .
H1A H 0.320361 0.123898 -0.090115 0.071 Uiso 1 1 calc R U . . .
H1B H 0.248824 0.162245 0.049471 0.071 Uiso 1 1 calc R U . . .
H1C H 0.405313 0.174562 -0.036338 0.071 Uiso 1 1 calc R U . . .
C2 C 0.2516(3) 0.3087(2) -0.0632(2) 0.0341(6) Uani 1 1 d . . . . .
C3 C 0.2378(3) 0.3373(3) -0.1709(2) 0.0397(6) Uani 1 1 d . . . . .
H3 H 0.263622 0.274309 -0.226874 0.048 Uiso 1 1 calc R U . . .
C4 C 0.1866(3) 0.4572(3) -0.1966(2) 0.0386(6) Uani 1 1 d . . . . .
H4 H 0.175549 0.476969 -0.269416 0.046 Uiso 1 1 calc R U . . .
C5 C 0.1515(3) 0.5486(3) -0.1150(2) 0.0334(6) Uani 1 1 d . . . . .
H5 H 0.116491 0.631783 -0.130885 0.040 Uiso 1 1 calc R U . . .
C6 C 0.1689(3) 0.5154(2) -0.0098(2) 0.0270(5) Uani 1 1 d . . . . .
C7 C 0.1402(3) 0.6041(2) 0.0811(2) 0.0252(5) Uani 1 1 d . . . . .
C8 C 0.1150(3) 0.7306(2) 0.0781(2) 0.0286(5) Uani 1 1 d . . . . .
H8 H 0.106769 0.783074 0.014483 0.034 Uiso 1 1 calc R U . . .
C9 C 0.1044(3) 0.7645(2) 0.1872(2) 0.0258(5) Uani 1 1 d . . . . .
C10 C 0.0825(3) 0.8917(2) 0.2295(2) 0.0303(5) Uani 1 1 d . . . . .
C11 C 0.0564(3) 0.9827(2) 0.1348(3) 0.0418(7) Uani 1 1 d . . . . .
H11A H 0.139997 0.965644 0.057108 0.063 Uiso 1 1 calc R U . . .
H11B H 0.038411 1.066077 0.161147 0.063 Uiso 1 1 calc R U . . .
H11C H -0.025769 0.974488 0.125753 0.063 Uiso 1 1 calc R U . . .
C12 C -0.0471(3) 0.9265(3) 0.3514(3) 0.0405(7) Uani 1 1 d . . . . .
H12A H -0.065763 1.012931 0.369030 0.061 Uiso 1 1 calc R U . . .
H12B H -0.028388 0.876397 0.415423 0.061 Uiso 1 1 calc R U . . .
H12C H -0.129697 0.912347 0.347504 0.061 Uiso 1 1 calc R U . . .
C13 C 0.2170(3) 0.9022(3) 0.2353(3) 0.0475(8) Uani 1 1 d . . . . .
H13A H 0.297427 0.881312 0.156191 0.071 Uiso 1 1 calc R U . . .
H13B H 0.235232 0.845904 0.296138 0.071 Uiso 1 1 calc R U . . .
H13C H 0.204049 0.986002 0.257289 0.071 Uiso 1 1 calc R U . . .
C14 C 0.1046(3) 0.6430(2) 0.3767(2) 0.0331(6) Uani 1 1 d . . . . .
H14A H 0.002524 0.658442 0.431229 0.040 Uiso 1 1 calc R U . . .
H14B H 0.141196 0.704138 0.395840 0.040 Uiso 1 1 calc R U . . .
C15 C 0.1811(3) 0.5157(2) 0.4006(2) 0.0312(5) Uani 1 1 d . . . . .
H15A H 0.144894 0.455290 0.379874 0.037 Uiso 1 1 calc R U . . .
H15B H 0.156066 0.508769 0.488277 0.037 Uiso 1 1 calc R U . . .
C16 C 0.3435(3) 0.4807(3) 0.3317(3) 0.0365(6) Uani 1 1 d . . . . .
H16A H 0.383000 0.506967 0.380609 0.044 Uiso 1 1 calc R U . . .
H16B H 0.369899 0.526954 0.255289 0.044 Uiso 1 1 calc R U . . .
C17 C 0.3455(3) 0.2426(2) 0.4042(2) 0.0281(5) Uani 1 1 d . . . . .
H17 H 0.242785 0.263229 0.422558 0.034 Uiso 1 1 calc R U . . .
C18 C 0.4112(3) 0.1078(2) 0.3625(2) 0.0373(6) Uani 1 1 d . . . . .
H18A H 0.370523 0.055517 0.431775 0.045 Uiso 1 1 calc R U . . .
H18B H 0.383524 0.094819 0.299175 0.045 Uiso 1 1 calc R U . . .
C19 C 0.5727(4) 0.0664(3) 0.3128(3) 0.0479(8) Uani 1 1 d . . . . .
H19A H 0.598882 0.050291 0.381557 0.057 Uiso 1 1 calc R U . . .
H19B H 0.606591 -0.011439 0.268047 0.057 Uiso 1 1 calc R U . . .
C20 C 0.6489(3) 0.1581(3) 0.2290(3) 0.0527(9) Uani 1 1 d . . . . .
H20A H 0.649639 0.153352 0.148963 0.063 Uiso 1 1 calc R U . . .
H20B H 0.748501 0.133539 0.217809 0.063 Uiso 1 1 calc R U . . .
C21 C 0.5845(3) 0.2909(3) 0.2731(3) 0.0459(8) Uani 1 1 d . . . . .
H21 H 0.635640 0.343086 0.207418 0.055 Uiso 1 1 calc R U . . .
C22 C 0.5987(4) 0.3130(4) 0.3881(3) 0.0518(8) Uani 1 1 d . . . . .
H22A H 0.699172 0.280278 0.373491 0.062 Uiso 1 1 calc R U . . .
H22B H 0.573660 0.402209 0.401252 0.062 Uiso 1 1 calc R U . . .
C23 C 0.5076(3) 0.2561(3) 0.5044(3) 0.0444(7) Uani 1 1 d . . . . .
H23A H 0.500783 0.296284 0.574627 0.053 Uiso 1 1 calc R U . . .
H23B H 0.555914 0.168705 0.505522 0.053 Uiso 1 1 calc R U . . .
C24 C 0.3573(3) 0.2666(3) 0.5192(2) 0.0338(6) Uani 1 1 d . . . . .
H24A H 0.298262 0.349759 0.549482 0.041 Uiso 1 1 calc R U . . .
H24B H 0.317109 0.208227 0.581836 0.041 Uiso 1 1 calc R U . . .
B1 B 0.4180(3) 0.3350(3) 0.2995(3) 0.0305(6) Uani 1 1 d . . . . .
N1 N 0.2159(2) 0.39758(19) 0.01625(18) 0.0282(4) Uani 1 1 d . . . . .
N2 N 0.1440(2) 0.56090(18) 0.18580(18) 0.0256(4) Uani 1 1 d . . . . .
N3 N 0.1224(2) 0.65934(18) 0.24977(18) 0.0259(4) Uani 1 1 d . . . . .
N4 N 0.3996(2) 0.3121(2) 0.17997(19) 0.0340(5) Uani 1 1 d D . . . .
H4N H 0.425(3) 0.2320(17) 0.167(3) 0.041 Uiso 1 1 d D U . . .
N5 N 0.4924(3) 0.3615(4) 0.0671(2) 0.0605(9) Uani 1 1 d D . . . .
H5N1 H 0.572(3) 0.346(4) 0.071(4) 0.073 Uiso 1 1 d D U . . .
H5N2 H 0.483(5) 0.360(4) 0.003(3) 0.073 Uiso 1 1 d D U . . .
Zn1 Zn 0.20603(3) 0.37300(2) 0.19064(2) 0.02616(10) Uani 1 1 d . . . . .
Br1 Br 0.02877(3) 0.27240(2) 0.30579(2) 0.03238(9) Uani 1 1 d . . . . .

loop_
_atom_site_aniso_label
_atom_site_aniso_U_11
_atom_site_aniso_U_22
_atom_site_aniso_U_33
_atom_site_aniso_U_23
_atom_site_aniso_U_13
_atom_site_aniso_U_12
C1 0.071(2) 0.0288(14) 0.0339(14) -0.0068(11) -0.0152(14) -0.0092(14)
C2 0.0413(16) 0.0299(13) 0.0271(12) -0.0032(10) -0.0077(11) -0.0132(12)
C3 0.0494(17) 0.0430(16) 0.0269(13) -0.0071(11) -0.0119(12) -0.0166(14)
C4 0.0439(16) 0.0486(17) 0.0273(13) 0.0005(12) -0.0153(12) -0.0175(14)
C5 0.0360(15) 0.0368(14) 0.0307(13) 0.0036(11) -0.0154(11) -0.0135(12)
C6 0.0263(12) 0.0276(12) 0.0257(11) 0.0009(9) -0.0086(9) -0.0095(10)
C7 0.0250(12) 0.0244(11) 0.0254(11) 0.0009(9) -0.0097(9) -0.0072(10)
C8 0.0285(13) 0.0233(11) 0.0306(12) 0.0031(9) -0.0108(10) -0.0060(10)
C9 0.0227(12) 0.0183(10) 0.0328(12) -0.0004(9) -0.0091(10) -0.0042(9)
C10 0.0302(13) 0.0196(11) 0.0367(13) -0.0024(10) -0.0112(11) -0.0041(10)
C11 0.0507(18) 0.0209(12) 0.0459(16) 0.0019(11) -0.0160(14) -0.0061(12)
C12 0.0443(17) 0.0242(13) 0.0407(15) -0.0062(11) -0.0096(13) -0.0021(12)
C13 0.0432(18) 0.0315(15) 0.072(2) -0.0044(14) -0.0257(16) -0.0119(13)
C14 0.0477(16) 0.0203(11) 0.0293(12) -0.0021(9) -0.0174(12) -0.0032(11)
C15 0.0416(15) 0.0211(11) 0.0312(12) -0.0009(9) -0.0175(11) -0.0047(11)
C16 0.0392(16) 0.0292(13) 0.0470(15) 0.0078(11) -0.0230(13) -0.0128(12)
C17 0.0297(13) 0.0260(12) 0.0246(11) -0.0003(9) -0.0093(10) -0.0048(10)
C18 0.0545(18) 0.0250(12) 0.0288(13) 0.0011(10) -0.0185(12) -0.0042(12)
C19 0.0510(19) 0.0385(16) 0.0364(15) -0.0067(12) -0.0179(14) 0.0161(14)
C20 0.0321(16) 0.061(2) 0.0403(16) 0.0034(14) -0.0090(13) 0.0130(15)
C21 0.0290(15) 0.0560(19) 0.0453(16) 0.0206(14) -0.0142(12) -0.0110(14)
C22 0.0360(17) 0.061(2) 0.067(2) 0.0162(17) -0.0297(16) -0.0179(15)
C23 0.0486(18) 0.0464(17) 0.0445(16) 0.0047(13) -0.0270(14) -0.0114(14)
C24 0.0404(15) 0.0328(14) 0.0269(12) -0.0008(10) -0.0142(11) -0.0077(12)
B1 0.0285(15) 0.0287(14) 0.0300(14) 0.0064(11) -0.0110(11) -0.0062(12)
N1 0.0336(12) 0.0250(10) 0.0247(10) -0.0020(8) -0.0092(8) -0.0103(9)
N2 0.0314(11) 0.0186(9) 0.0249(9) -0.0029(7) -0.0113(8) -0.0039(8)
N3 0.0302(11) 0.0174(9) 0.0272(10) -0.0033(8) -0.0108(8) -0.0032(8)
N4 0.0321(12) 0.0329(12) 0.0249(10) 0.0049(9) -0.0066(9) -0.0017(10)
N5 0.0359(15) 0.106(3) 0.0296(13) 0.0281(15) -0.0109(11) -0.0203(16)
Zn1 0.03207(18) 0.01949(15) 0.02437(15) -0.00139(10) -0.01053(12) -0.00482(11)
Br1 0.04154(17) 0.02712(14) 0.03057(14) 0.00127(10) -0.01418(11) -0.01437(11)

loop_
_atom_type_symbol
_atom_type_description
_atom_type_scat_dispersion_real
_atom_type_scat_dispersion_imag
_atom_type_scat_source
C C 0.0033 0.0016 'International Tables Vol C Tables 4.2.6.8 and 6.1.1.4'
H H 0.0000 0.0000 'International Tables Vol C Tables 4.2.6.8 and 6.1.1.4'
B B 0.0013 0.0007 'International Tables Vol C Tables 4.2.6.8 and 6.1.1.4'
N N 0.0061 0.0033 'International Tables Vol C Tables 4.2.6.8 and 6.1.1.4'
Zn Zn 0.2839 1.4301 'International Tables Vol C Tables 4.2.6.8 and 6.1.1.4'
Br Br -0.2901 2.4595 'International Tables Vol C Tables 4.2.6.8 and 6.1.1.4'

loop_
_geom_angle_atom_site_label_1
_geom_angle_atom_site_label_2
_geom_angle_atom_site_label_3
_geom_angle
_geom_angle_site_symmetry_1
_geom_angle_site_symmetry_3
_geom_angle_publ_flag
C2 C1 H1A 109.5 . . ?
C2 C1 H1B 109.5 . . ?
H1A C1 H1B 109.5 . . ?
C2 C1 H1C 109.5 . . ?
H1A C1 H1C 109.5 . . ?
H1B C1 H1C 109.5 . . ?
N1 C2 C3 120.3(3) . . ?
N1 C2 C1 117.0(2) . . ?
C3 C2 C1 122.6(2) . . ?
C4 C3 C2 120.0(3) . . ?
C4 C3 H3 120.0 . . ?
C2 C3 H3 120.0 . . ?
C3 C4 C5 119.4(2) . . ?
C3 C4 H4 120.3 . . ?
C5 C4 H4 120.3 . . ?
C6 C5 C4 118.2(3) . . ?
C6 C5 H5 120.9 . . ?
C4 C5 H5 120.9 . . ?
N1 C6 C5 122.1(2) . . ?
N1 C6 C7 114.6(2) . . ?
C5 C6 C7 123.2(2) . . ?
N2 C7 C8 110.5(2) . . ?
N2 C7 C6 117.9(2) . . ?
C8 C7 C6 131.5(2) . . ?
C9 C8 C7 105.8(2) . . ?
C9 C8 H8 127.1 . . ?
C7 C8 H8 127.1 . . ?
N3 C9 C8 106.4(2) . . ?
N3 C9 C10 125.6(2) . . ?
C8 C9 C10 128.0(2) . . ?
C9 C10 C13 110.1(2) . . ?
C9 C10 C12 112.3(2) . . ?
C13 C10 C12 111.1(2) . . ?
C9 C10 C11 107.6(2) . . ?
C13 C10 C11 107.8(2) . . ?
C12 C10 C11 107.8(2) . . ?
C10 C11 H11A 109.5 . . ?
C10 C11 H11B 109.5 . . ?
H11A C11 H11B 109.5 . . ?
C10 C11 H11C 109.5 . . ?
H11A C11 H11C 109.5 . . ?
H11B C11 H11C 109.5 . . ?
C10 C12 H12A 109.5 . . ?
C10 C12 H12B 109.5 . . ?
H12A C12 H12B 109.5 . . ?
C10 C12 H12C 109.5 . . ?
H12A C12 H12C 109.5 . . ?
H12B C12 H12C 109.5 . . ?
C10 C13 H13A 109.5 . . ?
C10 C13 H13B 109.5 . . ?
H13A C13 H13B 109.5 . . ?
C10 C13 H13C 109.5 . . ?
H13A C13 H13C 109.5 . . ?
H13B C13 H13C 109.5 . . ?
N3 C14 C15 112.9(2) . . ?
N3 C14 H14A 109.0 . . ?
C15 C14 H14A 109.0 . . ?
N3 C14 H14B 109.0 . . ?
C15 C14 H14B 109.0 . . ?
H14A C14 H14B 107.8 . . ?
C14 C15 C16 116.0(2) . . ?
C14 C15 H15A 108.3 . . ?
C16 C15 H15A 108.3 . . ?
C14 C15 H15B 108.3 . . ?
C16 C15 H15B 108.3 . . ?
H15A C15 H15B 107.4 . . ?
C15 C16 B1 115.4(2) . . ?
C15 C16 H16A 108.4 . . ?
B1 C16 H16A 108.4 . . ?
C15 C16 H16B 108.4 . . ?
B1 C16 H16B 108.4 . . ?
H16A C16 H16B 107.5 . . ?
C24 C17 C18 112.6(2) . . ?
C24 C17 B1 108.2(2) . . ?
C18 C17 B1 112.0(2) . . ?
C24 C17 H17 107.9 . . ?
C18 C17 H17 107.9 . . ?
B1 C17 H17 107.9 . . ?
C19 C18 C17 114.7(3) . . ?
C19 C18 H18A 108.6 . . ?
C17 C18 H18A 108.6 . . ?
C19 C18 H18B 108.6 . . ?
C17 C18 H18B 108.6 . . ?
H18A C18 H18B 107.6 . . ?
C20 C19 C18 114.5(2) . . ?
C20 C19 H19A 108.6 . . ?
C18 C19 H19A 108.6 . . ?
C20 C19 H19B 108.6 . . ?
C18 C19 H19B 108.6 . . ?
H19A C19 H19B 107.6 . . ?
C19 C20 C21 115.1(3) . . ?
C19 C20 H20A 108.5 . . ?
C21 C20 H20A 108.5 . . ?
C19 C20 H20B 108.5 . . ?
C21 C20 H20B 108.5 . . ?
H20A C20 H20B 107.5 . . ?
C20 C21 C22 113.0(3) . . ?
C20 C21 B1 111.0(3) . . ?
C22 C21 B1 108.9(3) . . ?
C20 C21 H21 107.9 . . ?
C22 C21 H21 107.9 . . ?
B1 C21 H21 107.9 . . ?
C23 C22 C21 115.6(3) . . ?
C23 C22 H22A 108.4 . . ?
C21 C22 H22A 108.4 . . ?
C23 C22 H22B 108.4 . . ?
C21 C22 H22B 108.4 . . ?
H22A C22 H22B 107.4 . . ?
C22 C23 C24 114.4(2) . . ?
C22 C23 H23A 108.7 . . ?
C24 C23 H23A 108.7 . . ?
C22 C23 H23B 108.7 . . ?
C24 C23 H23B 108.7 . . ?
H23A C23 H23B 107.6 . . ?
C23 C24 C17 115.7(2) . . ?
C23 C24 H24A 108.4 . . ?
C17 C24 H24A 108.4 . . ?
C23 C24 H24B 108.4 . . ?
C17 C24 H24B 108.4 . . ?
H24A C24 H24B 107.4 . . ?
C21 B1 N4 110.0(2) . . ?
C21 B1 C17 104.0(2) . . ?
N4 B1 C17 107.7(2) . . ?
C21 B1 C16 114.9(3) . . ?
N4 B1 C16 105.1(2) . . ?
C17 B1 C16 115.0(2) . . ?
C2 N1 C6 119.8(2) . . ?
C2 N1 Zn1 126.32(18) . . ?
C6 N1 Zn1 113.59(15) . . ?
C7 N2 N3 106.10(19) . . ?
C7 N2 Zn1 113.49(15) . . ?
N3 N2 Zn1 139.67(15) . . ?
N2 N3 C9 111.21(19) . . ?
N2 N3 C14 119.11(19) . . ?
C9 N3 C14 129.2(2) . . ?
N5 N4 B1 114.7(2) . . ?
N5 N4 Zn1 106.34(16) . . ?
B1 N4 Zn1 115.67(16) . . ?
N5 N4 H4N 105(2) . . ?
B1 N4 H4N 108(2) . . ?
Zn1 N4 H4N 107(2) . . ?
N4 N5 H5N1 105(3) . . ?
N4 N5 H5N2 120(3) . . ?
H5N1 N5 H5N2 125(4) . . ?
N4 Zn1 N2 112.23(9) . . ?
N4 Zn1 N1 109.30(9) . . ?
N2 Zn1 N1 79.79(8) . . ?
N4 Zn1 Br1 121.67(7) . . ?
N2 Zn1 Br1 117.07(6) . . ?
N1 Zn1 Br1 108.28(6) . . ?

loop_
_geom_bond_atom_site_label_1
_geom_bond_atom_site_label_2
_geom_bond_distance
_geom_bond_site_symmetry_2
_geom_bond_publ_flag
C1 C2 1.496(4) . ?
C1 H1A 0.9800 . ?
C1 H1B 0.9800 . ?
C1 H1C 0.9800 . ?
C2 N1 1.347(3) . ?
C2 C3 1.392(4) . ?
C3 C4 1.381(4) . ?
C3 H3 0.9500 . ?
C4 C5 1.388(4) . ?
C4 H4 0.9500 . ?
C5 C6 1.386(3) . ?
C5 H5 0.9500 . ?
C6 N1 1.353(3) . ?
C6 C7 1.468(3) . ?
C7 N2 1.340(3) . ?
C7 C8 1.392(3) . ?
C8 C9 1.389(3) . ?
C8 H8 0.9500 . ?
C9 N3 1.363(3) . ?
C9 C10 1.520(3) . ?
C10 C13 1.536(4) . ?
C10 C12 1.538(4) . ?
C10 C11 1.538(4) . ?
C11 H11A 0.9800 . ?
C11 H11B 0.9800 . ?
C11 H11C 0.9800 . ?
C12 H12A 0.9800 . ?
C12 H12B 0.9800 . ?
C12 H12C 0.9800 . ?
C13 H13A 0.9800 . ?
C13 H13B 0.9800 . ?
C13 H13C 0.9800 . ?
C14 N3 1.484(3) . ?
C14 C15 1.525(3) . ?
C14 H14A 0.9900 . ?
C14 H14B 0.9900 . ?
C15 C16 1.539(4) . ?
C15 H15A 0.9900 . ?
C15 H15B 0.9900 . ?
C16 B1 1.641(4) . ?
C16 H16A 0.9900 . ?
C16 H16B 0.9900 . ?
C17 C24 1.540(3) . ?
C17 C18 1.543(4) . ?
C17 B1 1.631(4) . ?
C17 H17 1.0000 . ?
C18 C19 1.531(5) . ?
C18 H18A 0.9900 . ?
C18 H18B 0.9900 . ?
C19 C20 1.529(5) . ?
C19 H19A 0.9900 . ?
C19 H19B 0.9900 . ?
C20 C21 1.531(5) . ?
C20 H20A 0.9900 . ?
C20 H20B 0.9900 . ?
C21 C22 1.548(5) . ?
C21 B1 1.628(4) . ?
C21 H21 1.0000 . ?
C22 C23 1.536(5) . ?
C22 H22A 0.9900 . ?
C22 H22B 0.9900 . ?
C23 C24 1.536(4) . ?
C23 H23A 0.9900 . ?
C23 H23B 0.9900 . ?
C24 H24A 0.9900 . ?
C24 H24B 0.9900 . ?
B1 N4 1.630(4) . ?
N1 Zn1 2.092(2) . ?
N2 N3 1.354(3) . ?
N2 Zn1 2.061(2) . ?
N4 N5 1.476(3) . ?
N4 Zn1 1.973(2) . ?
N4 H4N 0.890(18) . ?
N5 H5N1 0.856(19) . ?
N5 H5N2 0.846(18) . ?
Zn1 Br1 2.3516(4) . ?

loop_
_geom_torsion_atom_site_label_1
_geom_torsion_atom_site_label_2
_geom_torsion_atom_site_label_3
_geom_torsion_atom_site_label_4
_geom_torsion
_geom_torsion_site_symmetry_1
_geom_torsion_site_symmetry_2
_geom_torsion_site_symmetry_3
_geom_torsion_site_symmetry_4
_geom_torsion_publ_flag
N1 C2 C3 C4 -0.3(4) . . . . ?
C1 C2 C3 C4 -177.5(3) . . . . ?
C2 C3 C4 C5 1.1(4) . . . . ?
C3 C4 C5 C6 -0.3(4) . . . . ?
C4 C5 C6 N1 -1.3(4) . . . . ?
C4 C5 C6 C7 177.8(2) . . . . ?
N1 C6 C7 N2 -8.9(3) . . . . ?
C5 C6 C7 N2 172.0(2) . . . . ?
N1 C6 C7 C8 167.4(3) . . . . ?
C5 C6 C7 C8 -11.7(4) . . . . ?
N2 C7 C8 C9 0.5(3) . . . . ?
C6 C7 C8 C9 -176.0(3) . . . . ?
C7 C8 C9 N3 -0.4(3) . . . . ?
C7 C8 C9 C10 177.6(2) . . . . ?
N3 C9 C10 C13 66.8(3) . . . . ?
C8 C9 C10 C13 -110.8(3) . . . . ?
N3 C9 C10 C12 -57.6(3) . . . . ?
C8 C9 C10 C12 124.8(3) . . . . ?
N3 C9 C10 C11 -176.0(2) . . . . ?
C8 C9 C10 C11 6.4(4) . . . . ?
N3 C14 C15 C16 64.2(3) . . . . ?
C14 C15 C16 B1 -149.6(2) . . . . ?
C24 C17 C18 C19 -69.6(3) . . . . ?
B1 C17 C18 C19 52.6(3) . . . . ?
C17 C18 C19 C20 -42.7(4) . . . . ?
C18 C19 C20 C21 44.5(4) . . . . ?
C19 C20 C21 C22 67.1(4) . . . . ?
C19 C20 C21 B1 -55.5(3) . . . . ?
C20 C21 C22 C23 -69.9(4) . . . . ?
B1 C21 C22 C23 53.9(4) . . . . ?
C21 C22 C23 C24 -40.6(4) . . . . ?
C22 C23 C24 C17 41.8(4) . . . . ?
C18 C17 C24 C23 68.6(3) . . . . ?
B1 C17 C24 C23 -55.7(3) . . . . ?
C20 C21 B1 N4 -54.7(3) . . . . ?
C22 C21 B1 N4 -179.7(2) . . . . ?
C20 C21 B1 C17 60.4(3) . . . . ?
C22 C21 B1 C17 -64.6(3) . . . . ?
C20 C21 B1 C16 -173.0(2) . . . . ?
C22 C21 B1 C16 61.9(3) . . . . ?
C24 C17 B1 C21 65.4(3) . . . . ?
C18 C17 B1 C21 -59.3(3) . . . . ?
C24 C17 B1 N4 -177.9(2) . . . . ?
C18 C17 B1 N4 57.4(3) . . . . ?
C24 C17 B1 C16 -61.1(3) . . . . ?
C18 C17 B1 C16 174.2(2) . . . . ?
C15 C16 B1 C21 -158.6(2) . . . . ?
C15 C16 B1 N4 80.4(3) . . . . ?
C15 C16 B1 C17 -37.9(3) . . . . ?
C3 C2 N1 C6 -1.2(4) . . . . ?
C1 C2 N1 C6 176.1(3) . . . . ?
C3 C2 N1 Zn1 172.4(2) . . . . ?
C1 C2 N1 Zn1 -10.3(4) . . . . ?
C5 C6 N1 C2 2.1(4) . . . . ?
C7 C6 N1 C2 -177.1(2) . . . . ?
C5 C6 N1 Zn1 -172.3(2) . . . . ?
C7 C6 N1 Zn1 8.5(3) . . . . ?
C8 C7 N2 N3 -0.5(3) . . . . ?
C6 C7 N2 N3 176.6(2) . . . . ?
C8 C7 N2 Zn1 -172.59(16) . . . . ?
C6 C7 N2 Zn1 4.5(3) . . . . ?
C7 N2 N3 C9 0.2(3) . . . . ?
Zn1 N2 N3 C9 169.0(2) . . . . ?
C7 N2 N3 C14 173.2(2) . . . . ?
Zn1 N2 N3 C14 -17.9(4) . . . . ?
C8 C9 N3 N2 0.1(3) . . . . ?
C10 C9 N3 N2 -177.9(2) . . . . ?
C8 C9 N3 C14 -172.0(2) . . . . ?
C10 C9 N3 C14 9.9(4) . . . . ?
C15 C14 N3 N2 28.1(3) . . . . ?
C15 C14 N3 C9 -160.3(2) . . . . ?
C21 B1 N4 N5 -50.7(3) . . . . ?
C17 B1 N4 N5 -163.5(2) . . . . ?
C16 B1 N4 N5 73.4(3) . . . . ?
C21 B1 N4 Zn1 -175.07(19) . . . . ?
C17 B1 N4 Zn1 72.2(2) . . . . ?
C16 B1 N4 Zn1 -50.9(2) . . . . ?
